data_4085442
loop_
_publ_author_name
'Xu, Xin'
'Kehr, Gerald'
'Daniliuc, Constantin G.'
'Erker, Gerhard'

_publ_section_title
;
 Frustrated Lewis Pair Behavior of [Cp2ZrOCR2CH2PPh2]+Cations
;
_journal_issue 11
_journal_name_full Organometallics
_journal_page_first 2655
_journal_paper_doi 10.1021/om501312a
_journal_volume 34
_journal_year 2015
_chemical_formula_sum 'C50 H28 B F20 O P Zr'
_chemical_formula_weight 1157.72
_chemical_name_systematic
; 
 ? 
;
_space_group_IT_number 2
_symmetry_cell_setting triclinic
_symmetry_space_group_name_Hall '-P 1'
_symmetry_space_group_name_H-M 'P -1'
_atom_sites_solution_hydrogens geom
_atom_sites_solution_primary direct
_atom_sites_solution_secondary difmap
_audit_creation_method SHELXL-97
_cell_angle_alpha 105.4700(10)
_cell_angle_beta 94.7370(10)
_cell_angle_gamma 98.1480(10)
_cell_formula_units_Z 2
_cell_length_a 11.3015(2)
_cell_length_b 12.2577(3)
_cell_length_c 17.6293(3)
_cell_measurement_reflns_used 7007
_cell_measurement_temperature 223(2)
_cell_measurement_theta_max 28.28
_cell_measurement_theta_min 4.08
_cell_volume 2311.33(8)
_computing_cell_refinement 'Collect (Nonius B.V., 1998)'
_computing_data_collection 'Collect (Nonius B.V., 1998)'
_computing_data_reduction 'Denzo-SMN (Otwinowski & Minor, 1997)'
_computing_molecular_graphics 'XP (BrukerAXS, 2000)'
_computing_publication_material 'SHELXL-97 (Sheldrick, 1997)'
_computing_structure_refinement 'SHELXL-97 (Sheldrick, 1997)'
_computing_structure_solution 'SHELXS-97 (Sheldrick, 1990)'
_diffrn_ambient_temperature 223(2)
_diffrn_measured_fraction_theta_full 0.970
_diffrn_measured_fraction_theta_max 0.970
_diffrn_measurement_device_type 'Nonius KappaCCD APEXII'
_diffrn_measurement_method '\w and \f scans'
_diffrn_radiation_monochromator 'Montel mirror'
_diffrn_radiation_source 'rotating anode Nonius FR591'
_diffrn_radiation_type MoK\a
_diffrn_radiation_wavelength 0.71073
_diffrn_reflns_av_R_equivalents 0.040
_diffrn_reflns_av_sigmaI/netI 0.0362
_diffrn_reflns_limit_h_max 14
_diffrn_reflns_limit_h_min -14
_diffrn_reflns_limit_k_max 14
_diffrn_reflns_limit_k_min -15
_diffrn_reflns_limit_l_max 22
_diffrn_reflns_limit_l_min -22
_diffrn_reflns_number 22114
_diffrn_reflns_theta_full 26.37
_diffrn_reflns_theta_max 26.37
_diffrn_reflns_theta_min 4.11
_exptl_absorpt_coefficient_mu 0.393
_exptl_absorpt_correction_T_max 0.9618
_exptl_absorpt_correction_T_min 0.8338
_exptl_absorpt_correction_type multi-scan
_exptl_absorpt_process_details 'Denzo (Otwinowski, Borek, Majewski & Minor, 2003)'
_exptl_crystal_colour yellow
_exptl_crystal_density_diffrn 1.663
_exptl_crystal_density_method 'not measured'
_exptl_crystal_description prism
_exptl_crystal_F_000 1152
_exptl_crystal_size_max 0.48
_exptl_crystal_size_mid 0.16
_exptl_crystal_size_min 0.10
_refine_diff_density_max 0.279
_refine_diff_density_min -0.465
_refine_diff_density_rms 0.048
_refine_ls_extinction_method none
_refine_ls_goodness_of_fit_ref 1.060
_refine_ls_hydrogen_treatment constr
_refine_ls_matrix_type full
_refine_ls_number_parameters 669
_refine_ls_number_reflns 9165
_refine_ls_number_restraints 0
_refine_ls_restrained_S_all 1.060
_refine_ls_R_factor_all 0.0446
_refine_ls_R_factor_gt 0.0399
_refine_ls_shift/su_max 0.002
_refine_ls_shift/su_mean 0.000
_refine_ls_structure_factor_coef Fsqd
_refine_ls_weighting_details 'calc w=1/[\s^2^(Fo^2^)+(0.0295P)^2^+1.8013P] where P=(Fo^2^+2Fc^2^)/3'
_refine_ls_weighting_scheme calc
_refine_ls_wR_factor_gt 0.0936
_refine_ls_wR_factor_ref 0.0973
_reflns_number_gt 8377
_reflns_number_total 9165
_reflns_threshold_expression >2sigma(I)
_cod_data_source_file om501312a_si_002.cif
_cod_data_source_block erk7623
_cod_depositor_comments 'Adding full bibliography for 4085439--4085445.cif.'
_cod_original_sg_symbol_H-M P-1
_cod_database_code 4085442

loop_
_symmetry_equiv_pos_as_xyz
'x, y, z'
'-x, -y, -z'

loop_
_atom_site_label
_atom_site_type_symbol
_atom_site_fract_x
_atom_site_fract_y
_atom_site_fract_z
_atom_site_U_iso_or_equiv
_atom_site_adp_type
_atom_site_occupancy
_atom_site_symmetry_multiplicity
_atom_site_calc_flag
_atom_site_refinement_flags
Zr1 Zr 0.290919(19) 0.801047(18) 0.616401(12) 0.03596(8) Uani 1 1 d .
P1 P 0.31630(5) 0.71556(5) 0.74599(3) 0.03901(14) Uani 1 1 d .
B1 B 0.1198(2) 0.7858(2) 0.22281(15) 0.0349(5) Uani 1 1 d .
O1 O 0.25928(14) 0.63627(13) 0.57937(9) 0.0400(3) Uani 1 1 d .
C1 C 0.2478(2) 0.53558(19) 0.60564(14) 0.0391(5) Uani 1 1 d .
C2 C 0.2272(2) 0.57428(19) 0.69390(13) 0.0389(5) Uani 1 1 d .
H2A H 0.2491 0.5176 0.7201 0.047 Uiso 1 1 calc R
H2B H 0.1415 0.5774 0.6971 0.047 Uiso 1 1 calc R
C3 C 0.3614(3) 0.4838(3) 0.59281(17) 0.0576(7) Uani 1 1 d .
H3A H 0.3723 0.4666 0.5371 0.086 Uiso 1 1 calc R
H3B H 0.3543 0.4137 0.6089 0.086 Uiso 1 1 calc R
H3C H 0.4303 0.5381 0.6242 0.086 Uiso 1 1 calc R
C4 C 0.1383(3) 0.4506(2) 0.55778(17) 0.0542(6) Uani 1 1 d .
H4A H 0.0664 0.4849 0.5659 0.081 Uiso 1 1 calc R
H4B H 0.1305 0.3814 0.5750 0.081 Uiso 1 1 calc R
H4C H 0.1483 0.4315 0.5019 0.081 Uiso 1 1 calc R
C11 C 0.4319(3) 0.8761(3) 0.53437(18) 0.0667(9) Uani 1 1 d .
H11 H 0.3978 0.8769 0.4841 0.080 Uiso 1 1 calc R
C12 C 0.4793(2) 0.7860(3) 0.55213(19) 0.0691(9) Uani 1 1 d .
H12 H 0.4857 0.7164 0.5154 0.083 Uiso 1 1 calc R
C13 C 0.5154(2) 0.8156(4) 0.6327(2) 0.0758(11) Uani 1 1 d .
H13 H 0.5485 0.7688 0.6602 0.091 Uiso 1 1 calc R
C14 C 0.4946(3) 0.9259(4) 0.6663(2) 0.0840(12) Uani 1 1 d .
H14 H 0.5114 0.9667 0.7203 0.101 Uiso 1 1 calc R
C15 C 0.4441(3) 0.9665(3) 0.6056(2) 0.0818(11) Uani 1 1 d .
H15 H 0.4226 1.0393 0.6113 0.098 Uiso 1 1 calc R
C16 C 0.1616(3) 0.9472(3) 0.6000(2) 0.0772(10) Uani 1 1 d .
H16 H 0.1939 1.0097 0.5824 0.093 Uiso 1 1 calc R
C17 C 0.1027(3) 0.8414(3) 0.55273(19) 0.0619(7) Uani 1 1 d .
H17 H 0.0908 0.8183 0.4970 0.074 Uiso 1 1 calc R
C18 C 0.0643(2) 0.7752(3) 0.60106(18) 0.0563(7) Uani 1 1 d .
H18 H 0.0193 0.7005 0.5838 0.068 Uiso 1 1 calc R
C19 C 0.1030(3) 0.8368(3) 0.67871(18) 0.0617(8) Uani 1 1 d .
H19 H 0.0903 0.8108 0.7234 0.074 Uiso 1 1 calc R
C20 C 0.1642(3) 0.9443(3) 0.6797(2) 0.0759(10) Uani 1 1 d .
H20 H 0.2004 1.0037 0.7249 0.091 Uiso 1 1 calc R
C21 C 0.4598(2) 0.6942(3) 0.79071(15) 0.0529(6) Uani 1 1 d .
C22 C 0.4835(3) 0.5868(3) 0.79244(17) 0.0665(8) Uani 1 1 d .
H22 H 0.4261 0.5208 0.7675 0.080 Uiso 1 1 calc R
C23 C 0.5925(4) 0.5769(4) 0.8312(2) 0.0883(13) Uani 1 1 d .
H23 H 0.6083 0.5041 0.8326 0.106 Uiso 1 1 calc R
C24 C 0.6768(4) 0.6732(6) 0.8673(2) 0.1044(17) Uani 1 1 d .
H24 H 0.7503 0.6659 0.8930 0.125 Uiso 1 1 calc R
C25 C 0.6546(3) 0.7795(5) 0.8662(2) 0.0978(15) Uani 1 1 d .
H25 H 0.7126 0.8449 0.8916 0.117 Uiso 1 1 calc R
C26 C 0.5468(3) 0.7916(4) 0.82773(18) 0.0752(10) Uani 1 1 d .
H26 H 0.5324 0.8648 0.8266 0.090 Uiso 1 1 calc R
C31 C 0.2398(2) 0.7734(2) 0.83112(14) 0.0477(6) Uani 1 1 d .
C32 C 0.1499(3) 0.7073(3) 0.85628(15) 0.0541(6) Uani 1 1 d .
H32 H 0.1299 0.6280 0.8313 0.065 Uiso 1 1 calc R
C33 C 0.0893(3) 0.7577(4) 0.91814(18) 0.0734(9) Uani 1 1 d .
H33 H 0.0271 0.7127 0.9341 0.088 Uiso 1 1 calc R
C34 C 0.1195(4) 0.8718(4) 0.9557(2) 0.0917(13) Uani 1 1 d .
H34 H 0.0792 0.9051 0.9984 0.110 Uiso 1 1 calc R
C35 C 0.2086(5) 0.9390(3) 0.9318(2) 0.0985(14) Uani 1 1 d .
H35 H 0.2282 1.0181 0.9574 0.118 Uiso 1 1 calc R
C36 C 0.2697(4) 0.8900(3) 0.86967(18) 0.0775(10) Uani 1 1 d .
H36 H 0.3312 0.9358 0.8537 0.093 Uiso 1 1 calc R
C41 C -0.0292(2) 0.76481(18) 0.20747(13) 0.0375(5) Uani 1 1 d .
F42 F -0.04843(14) 0.75466(15) 0.07023(9) 0.0588(4) Uani 1 1 d .
C42 C -0.0998(2) 0.7545(2) 0.13668(14) 0.0451(5) Uani 1 1 d .
F43 F -0.28531(17) 0.73647(19) 0.05795(11) 0.0809(6) Uani 1 1 d .
C43 C -0.2238(2) 0.7449(2) 0.12838(16) 0.0549(6) Uani 1 1 d .
F44 F -0.40526(15) 0.7338(2) 0.18579(13) 0.0857(6) Uani 1 1 d .
C44 C -0.2842(2) 0.7433(3) 0.19229(19) 0.0573(7) Uani 1 1 d .
F45 F -0.27707(14) 0.75719(16) 0.32868(11) 0.0664(4) Uani 1 1 d .
C45 C -0.2199(2) 0.7545(2) 0.26409(16) 0.0487(6) Uani 1 1 d .
F46 F -0.03853(13) 0.78169(13) 0.34366(8) 0.0484(3) Uani 1 1 d .
C46 C -0.0960(2) 0.76694(19) 0.27028(14) 0.0402(5) Uani 1 1 d .
C51 C 0.1878(2) 0.7535(2) 0.14221(13) 0.0405(5) Uani 1 1 d .
F52 F 0.06791(15) 0.56838(13) 0.10364(10) 0.0640(4) Uani 1 1 d .
C52 C 0.1609(2) 0.6425(2) 0.09168(15) 0.0504(6) Uani 1 1 d .
F53 F 0.1914(2) 0.49035(18) -0.01577(13) 0.0973(7) Uani 1 1 d .
C53 C 0.2245(3) 0.5994(3) 0.03035(17) 0.0644(8) Uani 1 1 d .
F54 F 0.3849(2) 0.6279(2) -0.04339(12) 0.1040(8) Uani 1 1 d .
C54 C 0.3221(3) 0.6681(3) 0.01630(18) 0.0697(9) Uani 1 1 d .
F55 F 0.44905(18) 0.8489(2) 0.05150(12) 0.0841(6) Uani 1 1 d .
C55 C 0.3533(3) 0.7785(3) 0.06347(17) 0.0594(7) Uani 1 1 d .
F56 F 0.32777(13) 0.92829(13) 0.16815(9) 0.0536(4) Uani 1 1 d .
C56 C 0.2871(2) 0.8186(2) 0.12409(14) 0.0450(5) Uani 1 1 d .
C61 C 0.1729(2) 0.70035(18) 0.27110(13) 0.0362(4) Uani 1 1 d .
F62 F -0.00721(12) 0.56581(12) 0.25693(10) 0.0538(4) Uani 1 1 d .
C62 C 0.1119(2) 0.60130(18) 0.28288(15) 0.0403(5) Uani 1 1 d .
F63 F 0.09661(14) 0.43724(13) 0.33029(12) 0.0669(5) Uani 1 1 d .
C63 C 0.1641(2) 0.5311(2) 0.32076(16) 0.0467(6) Uani 1 1 d .
F64 F 0.33769(15) 0.49004(15) 0.38377(12) 0.0694(5) Uani 1 1 d .
C64 C 0.2848(2) 0.5570(2) 0.34756(16) 0.0479(6) Uani 1 1 d .
F65 F 0.47045(13) 0.67923(14) 0.35985(10) 0.0585(4) Uani 1 1 d .
C65 C 0.3511(2) 0.6525(2) 0.33539(15) 0.0424(5) Uani 1 1 d .
F66 F 0.36726(11) 0.81264(11) 0.28914(9) 0.0453(3) Uani 1 1 d .
C66 C 0.2950(2) 0.72015(18) 0.29811(14) 0.0377(5) Uani 1 1 d .
C71 C 0.15283(18) 0.92250(17) 0.27435(12) 0.0335(4) Uani 1 1 d .
F72 F 0.20904(13) 0.89555(12) 0.40066(8) 0.0470(3) Uani 1 1 d .
C72 C 0.18956(19) 0.96597(18) 0.35490(13) 0.0356(4) Uani 1 1 d .
F73 F 0.24724(15) 1.11682(13) 0.47410(9) 0.0575(4) Uani 1 1 d .
C73 C 0.2107(2) 1.08166(19) 0.39547(14) 0.0400(5) Uani 1 1 d .
F74 F 0.21688(15) 1.27330(12) 0.39352(10) 0.0612(4) Uani 1 1 d .
C74 C 0.1944(2) 1.16055(18) 0.35527(15) 0.0422(5) Uani 1 1 d .
F75 F 0.13429(15) 1.19934(12) 0.23566(10) 0.0590(4) Uani 1 1 d .
C75 C 0.1552(2) 1.12320(19) 0.27583(15) 0.0428(5) Uani 1 1 d .
F76 F 0.09203(14) 0.97594(12) 0.15951(8) 0.0507(3) Uani 1 1 d .
C76 C 0.1337(2) 1.00712(19) 0.23771(13) 0.0381(5) Uani 1 1 d .

loop_
_atom_site_aniso_label
_atom_site_aniso_U_11
_atom_site_aniso_U_22
_atom_site_aniso_U_33
_atom_site_aniso_U_23
_atom_site_aniso_U_13
_atom_site_aniso_U_12
Zr1 0.03338(12) 0.03561(12) 0.03703(12) 0.01183(9) 0.00442(8) -0.00329(8)
P1 0.0360(3) 0.0432(3) 0.0350(3) 0.0112(2) 0.0041(2) -0.0028(2)
B1 0.0361(12) 0.0284(11) 0.0387(13) 0.0101(9) 0.0030(10) 0.0004(9)
O1 0.0446(9) 0.0362(8) 0.0382(8) 0.0097(6) 0.0054(7) 0.0056(7)
C1 0.0400(12) 0.0342(11) 0.0428(12) 0.0099(9) 0.0049(9) 0.0077(9)
C2 0.0370(11) 0.0373(11) 0.0429(12) 0.0137(9) 0.0071(9) 0.0019(9)
C3 0.0601(17) 0.0620(17) 0.0564(16) 0.0154(13) 0.0130(13) 0.0289(14)
C4 0.0580(16) 0.0397(13) 0.0558(15) 0.0049(11) -0.0016(12) 0.0003(11)
C11 0.0498(16) 0.093(2) 0.0585(17) 0.0410(17) 0.0037(13) -0.0205(15)
C12 0.0383(14) 0.108(3) 0.0659(19) 0.0367(18) 0.0180(13) 0.0004(15)
C13 0.0304(13) 0.127(3) 0.075(2) 0.055(2) 0.0001(13) -0.0147(16)
C14 0.064(2) 0.111(3) 0.0571(18) 0.027(2) -0.0071(15) -0.050(2)
C15 0.072(2) 0.069(2) 0.098(3) 0.037(2) 0.0117(19) -0.0322(17)
C16 0.081(2) 0.0616(19) 0.110(3) 0.054(2) 0.017(2) 0.0221(17)
C17 0.0520(16) 0.082(2) 0.0598(17) 0.0265(15) 0.0076(13) 0.0250(15)
C18 0.0361(13) 0.0626(16) 0.0748(19) 0.0234(14) 0.0106(12) 0.0138(11)
C19 0.0597(17) 0.082(2) 0.0626(18) 0.0338(16) 0.0262(14) 0.0393(16)
C20 0.095(3) 0.0513(17) 0.074(2) -0.0032(15) 0.0055(18) 0.0332(17)
C21 0.0401(13) 0.0800(19) 0.0393(13) 0.0227(13) 0.0052(10) 0.0009(12)
C22 0.0574(17) 0.099(2) 0.0479(15) 0.0215(15) 0.0047(13) 0.0271(17)
C23 0.073(2) 0.147(4) 0.0545(19) 0.029(2) 0.0055(17) 0.052(3)
C24 0.056(2) 0.209(6) 0.052(2) 0.039(3) 0.0018(16) 0.034(3)
C25 0.052(2) 0.169(5) 0.058(2) 0.030(3) -0.0107(16) -0.015(2)
C26 0.0515(17) 0.111(3) 0.0524(17) 0.0280(17) -0.0116(13) -0.0191(17)
C31 0.0557(15) 0.0504(14) 0.0348(12) 0.0095(10) 0.0066(10) 0.0063(11)
C32 0.0543(15) 0.0690(17) 0.0407(13) 0.0180(12) 0.0105(11) 0.0085(13)
C33 0.073(2) 0.107(3) 0.0492(16) 0.0249(17) 0.0241(15) 0.0273(19)
C34 0.130(4) 0.113(3) 0.0473(18) 0.022(2) 0.033(2) 0.058(3)
C35 0.170(5) 0.068(2) 0.0528(19) -0.0008(17) 0.024(2) 0.032(3)
C36 0.119(3) 0.0548(17) 0.0502(17) 0.0050(14) 0.0201(18) 0.0000(18)
C41 0.0371(11) 0.0297(10) 0.0436(12) 0.0088(9) 0.0023(9) 0.0035(8)
F42 0.0543(9) 0.0793(11) 0.0411(8) 0.0148(7) 0.0033(7) 0.0113(8)
C42 0.0443(13) 0.0446(13) 0.0435(13) 0.0085(10) 0.0027(10) 0.0070(10)
F43 0.0588(11) 0.1119(16) 0.0626(11) 0.0151(10) -0.0183(9) 0.0174(10)
C43 0.0463(14) 0.0601(16) 0.0522(15) 0.0092(12) -0.0073(12) 0.0096(12)
F44 0.0345(8) 0.1164(17) 0.1028(15) 0.0275(13) 0.0018(9) 0.0126(9)
C44 0.0335(12) 0.0608(16) 0.0730(19) 0.0140(14) -0.0005(12) 0.0065(11)
F45 0.0495(9) 0.0790(11) 0.0796(11) 0.0323(9) 0.0272(8) 0.0103(8)
C45 0.0407(13) 0.0430(13) 0.0632(16) 0.0163(11) 0.0126(11) 0.0041(10)
F46 0.0469(8) 0.0561(8) 0.0458(8) 0.0206(6) 0.0084(6) 0.0071(6)
C46 0.0400(12) 0.0334(11) 0.0461(13) 0.0122(9) 0.0037(10) 0.0024(9)
C51 0.0407(12) 0.0426(12) 0.0371(11) 0.0088(9) 0.0027(9) 0.0097(9)
F52 0.0617(10) 0.0417(8) 0.0726(11) -0.0036(7) 0.0041(8) -0.0032(7)
C52 0.0501(14) 0.0471(14) 0.0479(14) 0.0041(11) 0.0022(11) 0.0084(11)
F53 0.1091(17) 0.0767(13) 0.0784(13) -0.0291(11) 0.0082(12) 0.0256(12)
C53 0.071(2) 0.0620(18) 0.0493(16) -0.0076(13) 0.0024(14) 0.0220(15)
F54 0.1143(18) 0.136(2) 0.0680(12) 0.0107(12) 0.0485(12) 0.0563(16)
C54 0.073(2) 0.091(2) 0.0479(16) 0.0098(15) 0.0198(14) 0.0352(18)
F55 0.0707(12) 0.1081(16) 0.0892(13) 0.0427(12) 0.0449(10) 0.0173(11)
C55 0.0534(16) 0.078(2) 0.0549(16) 0.0261(15) 0.0187(13) 0.0173(14)
F56 0.0519(8) 0.0485(8) 0.0595(9) 0.0163(7) 0.0162(7) -0.0024(6)
C56 0.0439(13) 0.0515(14) 0.0413(12) 0.0146(11) 0.0072(10) 0.0092(11)
C61 0.0366(11) 0.0298(10) 0.0417(12) 0.0099(9) 0.0056(9) 0.0040(8)
F62 0.0338(7) 0.0384(7) 0.0889(11) 0.0239(7) 0.0034(7) -0.0034(5)
C62 0.0331(11) 0.0312(10) 0.0566(14) 0.0131(10) 0.0075(10) 0.0038(8)
F63 0.0522(9) 0.0450(8) 0.1205(15) 0.0489(9) 0.0232(9) 0.0078(7)
C63 0.0441(13) 0.0344(11) 0.0699(16) 0.0255(11) 0.0185(12) 0.0063(10)
F64 0.0564(10) 0.0677(10) 0.1085(14) 0.0577(10) 0.0151(9) 0.0239(8)
C64 0.0470(14) 0.0425(13) 0.0652(16) 0.0282(12) 0.0118(12) 0.0156(10)
F65 0.0356(7) 0.0629(9) 0.0823(11) 0.0322(8) -0.0011(7) 0.0081(7)
C65 0.0338(11) 0.0423(12) 0.0536(14) 0.0169(10) 0.0061(10) 0.0077(9)
F66 0.0352(7) 0.0381(7) 0.0629(9) 0.0204(6) 0.0027(6) -0.0033(5)
C66 0.0376(11) 0.0300(10) 0.0454(12) 0.0128(9) 0.0065(9) 0.0010(8)
C71 0.0316(10) 0.0319(10) 0.0374(11) 0.0105(8) 0.0067(8) 0.0041(8)
F72 0.0604(9) 0.0431(7) 0.0383(7) 0.0145(6) 0.0028(6) 0.0074(6)
C72 0.0353(11) 0.0330(10) 0.0400(11) 0.0126(9) 0.0079(9) 0.0040(8)
F73 0.0641(10) 0.0534(9) 0.0432(8) -0.0020(6) 0.0022(7) 0.0041(7)
C73 0.0350(11) 0.0381(11) 0.0410(12) 0.0024(9) 0.0071(9) 0.0028(9)
F74 0.0635(10) 0.0297(7) 0.0829(11) 0.0023(7) 0.0164(8) 0.0056(6)
C74 0.0380(12) 0.0271(10) 0.0587(15) 0.0054(10) 0.0142(10) 0.0044(8)
F75 0.0726(10) 0.0421(8) 0.0786(11) 0.0345(7) 0.0253(8) 0.0206(7)
C75 0.0409(12) 0.0344(11) 0.0611(15) 0.0213(10) 0.0187(11) 0.0106(9)
F76 0.0639(9) 0.0509(8) 0.0420(7) 0.0203(6) 0.0035(6) 0.0133(7)
C76 0.0380(11) 0.0374(11) 0.0412(12) 0.0140(9) 0.0084(9) 0.0065(9)

loop_
_atom_type_symbol
_atom_type_description
_atom_type_scat_dispersion_real
_atom_type_scat_dispersion_imag
_atom_type_scat_source
C C 0.0033 0.0016 'International Tables Vol C Tables 4.2.6.8 and 6.1.1.4'
H H 0.0000 0.0000 'International Tables Vol C Tables 4.2.6.8 and 6.1.1.4'
B B 0.0013 0.0007 'International Tables Vol C Tables 4.2.6.8 and 6.1.1.4'
O O 0.0106 0.0060 'International Tables Vol C Tables 4.2.6.8 and 6.1.1.4'
F F 0.0171 0.0103 'International Tables Vol C Tables 4.2.6.8 and 6.1.1.4'
P P 0.1023 0.0942 'International Tables Vol C Tables 4.2.6.8 and 6.1.1.4'
Zr Zr -2.9673 0.5597 'International Tables Vol C Tables 4.2.6.8 and 6.1.1.4'

loop_
_geom_angle_atom_site_label_1
_geom_angle_atom_site_label_2
_geom_angle_atom_site_label_3
_geom_angle
O1 Zr1 C11 109.07(10)
O1 Zr1 C17 99.07(9)
C11 Zr1 C17 97.29(11)
O1 Zr1 C12 85.33(10)
C11 Zr1 C12 32.39(11)
C17 Zr1 C12 123.69(10)
O1 Zr1 C13 94.63(12)
C11 Zr1 C13 53.65(11)
C17 Zr1 C13 150.75(11)
C12 Zr1 C13 32.01(11)
O1 Zr1 C19 100.07(9)
C11 Zr1 C19 141.77(11)
C17 Zr1 C19 53.07(10)
C12 Zr1 C19 173.96(11)
C13 Zr1 C19 148.53(12)
O1 Zr1 C20 131.90(11)
C11 Zr1 C20 112.71(13)
C17 Zr1 C20 53.46(11)
C12 Zr1 C20 142.01(13)
C13 Zr1 C20 129.25(14)
C19 Zr1 C20 32.22(11)
O1 Zr1 C18 82.44(8)
C11 Zr1 C18 128.66(10)
C17 Zr1 C18 31.93(10)
C12 Zr1 C18 148.36(10)
C13 Zr1 C18 176.75(12)
C19 Zr1 C18 31.75(10)
C20 Zr1 C18 53.00(11)
O1 Zr1 C14 126.21(13)
C11 Zr1 C14 53.83(10)
C17 Zr1 C14 130.83(14)
C12 Zr1 C14 53.09(13)
C13 Zr1 C14 31.99(13)
C19 Zr1 C14 124.00(14)
C20 Zr1 C14 97.85(15)
C18 Zr1 C14 150.65(14)
O1 Zr1 C16 130.76(10)
C11 Zr1 C16 88.65(12)
C17 Zr1 C16 31.92(11)
C12 Zr1 C16 121.02(12)
C13 Zr1 C16 130.50(13)
C19 Zr1 C16 53.25(11)
C20 Zr1 C16 32.57(12)
C18 Zr1 C16 52.75(11)
C14 Zr1 C16 101.64(15)
O1 Zr1 C15 138.74(11)
C11 Zr1 C15 32.85(12)
C17 Zr1 C15 101.10(13)
C12 Zr1 C15 53.57(14)
C13 Zr1 C15 53.45(14)
C19 Zr1 C15 120.82(13)
C20 Zr1 C15 88.61(14)
C18 Zr1 C15 129.80(12)
C14 Zr1 C15 32.33(12)
C16 Zr1 C15 77.32(13)
O1 Zr1 P1 71.53(5)
C11 Zr1 P1 134.89(8)
C17 Zr1 P1 127.63(7)
C12 Zr1 P1 107.15(8)
C13 Zr1 P1 81.25(7)
C19 Zr1 P1 77.34(7)
C20 Zr1 P1 94.12(9)
C18 Zr1 P1 96.44(7)
C14 Zr1 P1 88.34(8)
C16 Zr1 P1 126.30(9)
C15 Zr1 P1 119.97(9)
C31 P1 C21 103.69(12)
C31 P1 C2 106.00(11)
C21 P1 C2 108.35(13)
C31 P1 Zr1 118.35(9)
C21 P1 Zr1 124.27(8)
C2 P1 Zr1 94.06(7)
C71 B1 C51 114.02(17)
C71 B1 C41 102.15(17)
C51 B1 C41 115.58(18)
C71 B1 C61 112.35(18)
C51 B1 C61 99.98(17)
C41 B1 C61 113.28(17)
C1 O1 Zr1 142.89(14)
O1 C1 C3 108.3(2)
O1 C1 C4 109.08(19)
C3 C1 C4 110.2(2)
O1 C1 C2 106.15(17)
C3 C1 C2 113.5(2)
C4 C1 C2 109.5(2)
C1 C2 P1 111.90(15)
C1 C2 H2A 109.2
P1 C2 H2A 109.2
C1 C2 H2B 109.2
P1 C2 H2B 109.2
H2A C2 H2B 107.9
C1 C3 H3A 109.5
C1 C3 H3B 109.5
H3A C3 H3B 109.5
C1 C3 H3C 109.5
H3A C3 H3C 109.5
H3B C3 H3C 109.5
C1 C4 H4A 109.5
C1 C4 H4B 109.5
H4A C4 H4B 109.5
C1 C4 H4C 109.5
H4A C4 H4C 109.5
H4B C4 H4C 109.5
C12 C11 C15 107.8(3)
C12 C11 Zr1 74.59(15)
C15 C11 Zr1 75.58(16)
C12 C11 H11 126.1
C15 C11 H11 126.1
Zr1 C11 H11 115.9
C13 C12 C11 108.7(4)
C13 C12 Zr1 74.21(17)
C11 C12 Zr1 73.03(17)
C13 C12 H12 125.7
C11 C12 H12 125.7
Zr1 C12 H12 118.9
C12 C13 C14 108.5(3)
C12 C13 Zr1 73.78(16)
C14 C13 Zr1 74.70(19)
C12 C13 H13 125.8
C14 C13 H13 125.8
Zr1 C13 H13 117.7
C13 C14 C15 108.4(3)
C13 C14 Zr1 73.31(17)
C15 C14 Zr1 74.20(17)
C13 C14 H14 125.8
C15 C14 H14 125.8
Zr1 C14 H14 118.6
C14 C15 C11 106.6(4)
C14 C15 Zr1 73.47(17)
C11 C15 Zr1 71.56(15)
C14 C15 H15 126.7
C11 C15 H15 126.7
Zr1 C15 H15 120.2
C17 C16 C20 107.5(3)
C17 C16 Zr1 72.84(17)
C20 C16 Zr1 73.19(17)
C17 C16 H16 126.3
C20 C16 H16 126.3
Zr1 C16 H16 119.6
C18 C17 C16 108.5(3)
C18 C17 Zr1 74.94(16)
C16 C17 Zr1 75.24(18)
C18 C17 H17 125.7
C16 C17 H17 125.7
Zr1 C17 H17 116.1
C19 C18 C17 108.6(3)
C19 C18 Zr1 73.80(16)
C17 C18 Zr1 73.14(16)
C19 C18 H18 125.7
C17 C18 H18 125.7
Zr1 C18 H18 119.2
C18 C19 C20 108.3(3)
C18 C19 Zr1 74.45(15)
C20 C19 Zr1 73.98(18)
C18 C19 H19 125.8
C20 C19 H19 125.8
Zr1 C19 H19 117.7
C19 C20 C16 107.0(3)
C19 C20 Zr1 73.79(16)
C16 C20 Zr1 74.23(18)
C19 C20 H20 126.5
C16 C20 H20 126.5
Zr1 C20 H20 117.6
C22 C21 C26 119.1(3)
C22 C21 P1 122.8(2)
C26 C21 P1 118.0(3)
C21 C22 C23 120.0(4)
C21 C22 H22 120.0
C23 C22 H22 120.0
C24 C23 C22 120.1(4)
C24 C23 H23 119.9
C22 C23 H23 119.9
C25 C24 C23 120.5(4)
C25 C24 H24 119.7
C23 C24 H24 119.7
C24 C25 C26 120.4(4)
C24 C25 H25 119.8
C26 C25 H25 119.8
C25 C26 C21 119.8(4)
C25 C26 H26 120.1
C21 C26 H26 120.1
C32 C31 C36 119.0(3)
C32 C31 P1 122.9(2)
C36 C31 P1 118.1(2)
C31 C32 C33 120.3(3)
C31 C32 H32 119.9
C33 C32 H32 119.9
C34 C33 C32 120.3(3)
C34 C33 H33 119.9
C32 C33 H33 119.9
C33 C34 C35 120.3(3)
C33 C34 H34 119.8
C35 C34 H34 119.8
C34 C35 C36 120.1(4)
C34 C35 H35 120.0
C36 C35 H35 120.0
C31 C36 C35 120.0(3)
C31 C36 H36 120.0
C35 C36 H36 120.0
C46 C41 C42 113.0(2)
C46 C41 B1 120.29(19)
C42 C41 B1 126.5(2)
F42 C42 C43 115.3(2)
F42 C42 C41 120.5(2)
C43 C42 C41 124.2(2)
F43 C43 C44 119.9(2)
F43 C43 C42 120.4(3)
C44 C43 C42 119.7(2)
F44 C44 C43 120.9(3)
F44 C44 C45 120.0(3)
C43 C44 C45 119.1(2)
F45 C45 C44 120.2(2)
F45 C45 C46 120.4(2)
C44 C45 C46 119.4(2)
F46 C46 C45 115.9(2)
F46 C46 C41 119.4(2)
C45 C46 C41 124.7(2)
C52 C51 C56 112.6(2)
C52 C51 B1 119.0(2)
C56 C51 B1 127.4(2)
F52 C52 C53 116.3(2)
F52 C52 C51 119.0(2)
C53 C52 C51 124.7(3)
F53 C53 C54 120.0(3)
F53 C53 C52 120.4(3)
C54 C53 C52 119.6(3)
F54 C54 C55 120.6(3)
F54 C54 C53 120.5(3)
C55 C54 C53 118.9(3)
F55 C55 C54 120.6(3)
F55 C55 C56 119.6(3)
C54 C55 C56 119.8(3)
F56 C56 C55 114.7(2)
F56 C56 C51 120.8(2)
C55 C56 C51 124.5(3)
C62 C61 C66 112.7(2)
C62 C61 B1 127.8(2)
C66 C61 B1 119.17(18)
F62 C62 C61 120.8(2)
F62 C62 C63 114.70(19)
C61 C62 C63 124.5(2)
F63 C63 C64 120.2(2)
F63 C63 C62 120.0(2)
C64 C63 C62 119.7(2)
F64 C64 C63 120.9(2)
F64 C64 C65 120.6(2)
C63 C64 C65 118.5(2)
F65 C65 C64 119.9(2)
F65 C65 C66 120.4(2)
C64 C65 C66 119.7(2)
F66 C66 C65 115.5(2)
F66 C66 C61 119.65(19)
C65 C66 C61 124.8(2)
C72 C71 C76 113.03(19)
C72 C71 B1 126.99(18)
C76 C71 B1 119.73(19)
F72 C72 C71 121.16(18)
F72 C72 C73 114.52(19)
C71 C72 C73 124.3(2)
F73 C73 C74 119.9(2)
F73 C73 C72 120.5(2)
C74 C73 C72 119.6(2)
F74 C74 C75 120.6(2)
F74 C74 C73 120.3(2)
C75 C74 C73 119.1(2)
F75 C75 C74 120.0(2)
F75 C75 C76 120.4(2)
C74 C75 C76 119.6(2)
F76 C76 C75 116.5(2)
F76 C76 C71 119.23(19)
C75 C76 C71 124.3(2)

loop_
_geom_bond_atom_site_label_1
_geom_bond_atom_site_label_2
_geom_bond_distance
Zr1 O1 1.9202(15)
Zr1 C11 2.480(3)
Zr1 C17 2.496(3)
Zr1 C12 2.499(3)
Zr1 C13 2.505(3)
Zr1 C19 2.510(3)
Zr1 C20 2.513(3)
Zr1 C18 2.518(3)
Zr1 C14 2.522(3)
Zr1 C16 2.526(3)
Zr1 C15 2.532(3)
Zr1 P1 2.7665(6)
P1 C31 1.823(3)
P1 C21 1.827(3)
P1 C2 1.833(2)
B1 C71 1.651(3)
B1 C51 1.654(3)
B1 C41 1.655(3)
B1 C61 1.659(3)
O1 C1 1.423(3)
C1 C3 1.518(3)
C1 C4 1.523(3)
C1 C2 1.548(3)
C2 H2A 0.9800
C2 H2B 0.9800
C3 H3A 0.9700
C3 H3B 0.9700
C3 H3C 0.9700
C4 H4A 0.9700
C4 H4B 0.9700
C4 H4C 0.9700
C11 C12 1.389(5)
C11 C15 1.418(5)
C11 H11 0.9400
C12 C13 1.380(5)
C12 H12 0.9400
C13 C14 1.385(6)
C13 H13 0.9400
C14 C15 1.407(5)
C14 H14 0.9400
C15 H15 0.9400
C16 C17 1.381(5)
C16 C20 1.413(5)
C16 H16 0.9400
C17 C18 1.379(4)
C17 H17 0.9400
C18 C19 1.375(4)
C18 H18 0.9400
C19 C20 1.394(5)
C19 H19 0.9400
C20 H20 0.9400
C21 C22 1.388(4)
C21 C26 1.401(4)
C22 C23 1.395(4)
C22 H22 0.9400
C23 C24 1.373(7)
C23 H23 0.9400
C24 C25 1.366(7)
C24 H24 0.9400
C25 C26 1.391(5)
C25 H25 0.9400
C26 H26 0.9400
C31 C32 1.385(4)
C31 C36 1.387(4)
C32 C33 1.387(4)
C32 H32 0.9400
C33 C34 1.358(6)
C33 H33 0.9400
C34 C35 1.375(6)
C34 H34 0.9400
C35 C36 1.388(5)
C35 H35 0.9400
C36 H36 0.9400
C41 C46 1.387(3)
C41 C42 1.390(3)
F42 C42 1.350(3)
C42 C43 1.382(4)
F43 C43 1.343(3)
C43 C44 1.368(4)
F44 C44 1.349(3)
C44 C45 1.370(4)
F45 C45 1.350(3)
C45 C46 1.379(3)
F46 C46 1.353(3)
C51 C52 1.389(3)
C51 C56 1.392(3)
F52 C52 1.358(3)
C52 C53 1.377(4)
F53 C53 1.347(3)
C53 C54 1.372(5)
F54 C54 1.341(3)
C54 C55 1.365(5)
F55 C55 1.352(4)
C55 C56 1.379(4)
F56 C56 1.353(3)
C61 C62 1.383(3)
C61 C66 1.387(3)
F62 C62 1.355(3)
C62 C63 1.385(3)
F63 C63 1.346(3)
C63 C64 1.370(4)
F64 C64 1.339(3)
C64 C65 1.375(3)
F65 C65 1.347(3)
C65 C66 1.376(3)
F66 C66 1.353(2)
C71 C72 1.382(3)
C71 C76 1.392(3)
F72 C72 1.357(2)
C72 C73 1.383(3)
F73 C73 1.347(3)
C73 C74 1.366(3)
F74 C74 1.343(3)
C74 C75 1.366(4)
F75 C75 1.348(3)
C75 C76 1.378(3)
F76 C76 1.353(3)

loop_
_geom_torsion_atom_site_label_1
_geom_torsion_atom_site_label_2
_geom_torsion_atom_site_label_3
_geom_torsion_atom_site_label_4
_geom_torsion
O1 Zr1 P1 C31 -130.87(11)
C11 Zr1 P1 C31 130.30(16)
C17 Zr1 P1 C31 -43.60(14)
C12 Zr1 P1 C31 150.25(14)
C13 Zr1 P1 C31 131.23(15)
C19 Zr1 P1 C31 -25.57(13)
C20 Zr1 P1 C31 2.12(13)
C18 Zr1 P1 C31 -51.08(12)
C14 Zr1 P1 C31 99.88(15)
C16 Zr1 P1 C31 -3.37(15)
C15 Zr1 P1 C31 92.89(15)
O1 Zr1 P1 C21 95.24(13)
C11 Zr1 P1 C21 -3.59(17)
C17 Zr1 P1 C21 -177.49(15)
C12 Zr1 P1 C21 16.36(15)
C13 Zr1 P1 C21 -2.66(16)
C19 Zr1 P1 C21 -159.45(15)
C20 Zr1 P1 C21 -131.76(15)
C18 Zr1 P1 C21 175.03(14)
C14 Zr1 P1 C21 -34.01(17)
C16 Zr1 P1 C21 -137.26(16)
C15 Zr1 P1 C21 -41.00(17)
O1 Zr1 P1 C2 -20.24(9)
C11 Zr1 P1 C2 -119.07(14)
C17 Zr1 P1 C2 67.03(13)
C12 Zr1 P1 C2 -99.12(12)
C13 Zr1 P1 C2 -118.14(13)
C19 Zr1 P1 C2 85.06(11)
C20 Zr1 P1 C2 112.75(12)
C18 Zr1 P1 C2 59.55(10)
C14 Zr1 P1 C2 -149.49(14)
C16 Zr1 P1 C2 107.26(13)
C15 Zr1 P1 C2 -156.48(14)
C11 Zr1 O1 C1 136.6(2)
C17 Zr1 O1 C1 -122.3(2)
C12 Zr1 O1 C1 114.3(2)
C13 Zr1 O1 C1 83.6(2)
C19 Zr1 O1 C1 -68.5(2)
C20 Zr1 O1 C1 -74.2(3)
C18 Zr1 O1 C1 -95.0(2)
C14 Zr1 O1 C1 78.0(3)
C16 Zr1 O1 C1 -118.0(2)
C15 Zr1 O1 C1 119.1(3)
P1 Zr1 O1 C1 4.4(2)
Zr1 O1 C1 C3 -104.1(2)
Zr1 O1 C1 C4 136.0(2)
Zr1 O1 C1 C2 18.1(3)
O1 C1 C2 P1 -37.4(2)
C3 C1 C2 P1 81.3(2)
C4 C1 C2 P1 -155.06(17)
C31 P1 C2 C1 157.14(16)
C21 P1 C2 C1 -92.09(17)
Zr1 P1 C2 C1 36.10(16)
O1 Zr1 C11 C12 -45.1(2)
C17 Zr1 C11 C12 -147.4(2)
C13 Zr1 C11 C12 36.4(2)
C19 Zr1 C11 C12 177.4(2)
C20 Zr1 C11 C12 159.3(2)
C18 Zr1 C11 C12 -140.75(19)
C14 Zr1 C11 C12 76.3(2)
C16 Zr1 C11 C12 -178.2(2)
C15 Zr1 C11 C12 113.4(3)
P1 Zr1 C11 C12 37.5(2)
O1 Zr1 C11 C15 -158.6(2)
C17 Zr1 C11 C15 99.2(2)
C12 Zr1 C11 C15 -113.4(3)
C13 Zr1 C11 C15 -77.1(2)
C19 Zr1 C11 C15 63.9(3)
C20 Zr1 C11 C15 45.8(2)
C18 Zr1 C11 C15 105.8(2)
C14 Zr1 C11 C15 -37.1(2)
C16 Zr1 C11 C15 68.4(2)
P1 Zr1 C11 C15 -75.9(3)
C15 C11 C12 C13 2.7(3)
Zr1 C11 C12 C13 -66.20(19)
C15 C11 C12 Zr1 68.9(2)
O1 Zr1 C12 C13 -106.5(2)
C11 Zr1 C12 C13 115.8(3)
C17 Zr1 C12 C13 155.7(2)
C19 Zr1 C12 C13 100.0(10)
C20 Zr1 C12 C13 83.7(3)
C18 Zr1 C12 C13 -173.9(2)
C14 Zr1 C12 C13 36.9(2)
C16 Zr1 C12 C13 117.9(3)
C15 Zr1 C12 C13 77.5(3)
P1 Zr1 C12 C13 -37.4(3)
O1 Zr1 C12 C11 137.8(2)
C17 Zr1 C12 C11 40.0(2)
C13 Zr1 C12 C11 -115.8(3)
C19 Zr1 C12 C11 -15.8(11)
C20 Zr1 C12 C11 -32.0(3)
C18 Zr1 C12 C11 70.4(3)
C14 Zr1 C12 C11 -78.8(2)
C16 Zr1 C12 C11 2.1(3)
C15 Zr1 C12 C11 -38.2(2)
P1 Zr1 C12 C11 -153.17(18)
C11 C12 C13 C14 -1.8(3)
Zr1 C12 C13 C14 -67.2(2)
C11 C12 C13 Zr1 65.4(2)
O1 Zr1 C13 C12 73.5(2)
C11 Zr1 C13 C12 -36.8(2)
C17 Zr1 C13 C12 -44.4(4)
C19 Zr1 C13 C12 -168.5(2)
C20 Zr1 C13 C12 -127.8(2)
C18 Zr1 C13 C12 99.2(19)
C14 Zr1 C13 C12 -115.0(3)
C16 Zr1 C13 C12 -85.0(3)
C15 Zr1 C13 C12 -78.0(2)
P1 Zr1 C13 C12 144.0(2)
O1 Zr1 C13 C14 -171.50(19)
C11 Zr1 C13 C14 78.2(2)
C17 Zr1 C13 C14 70.6(3)
C12 Zr1 C13 C14 115.0(3)
C19 Zr1 C13 C14 -53.6(3)
C20 Zr1 C13 C14 -12.8(3)
C18 Zr1 C13 C14 -145.8(19)
C16 Zr1 C13 C14 30.0(3)
C15 Zr1 C13 C14 37.0(2)
P1 Zr1 C13 C14 -101.01(19)
C12 C13 C14 C15 0.2(3)
Zr1 C13 C14 C15 -66.5(2)
C12 C13 C14 Zr1 66.6(2)
O1 Zr1 C14 C13 10.5(2)
C11 Zr1 C14 C13 -77.6(2)
C17 Zr1 C14 C13 -142.5(2)
C12 Zr1 C14 C13 -36.95(19)
C19 Zr1 C14 C13 149.55(18)
C20 Zr1 C14 C13 170.0(2)
C18 Zr1 C14 C13 176.27(19)
C16 Zr1 C14 C13 -157.2(2)
C15 Zr1 C14 C13 -115.3(3)
P1 Zr1 C14 C13 76.06(19)
O1 Zr1 C14 C15 125.8(3)
C11 Zr1 C14 C15 37.7(2)
C17 Zr1 C14 C15 -27.2(3)
C12 Zr1 C14 C15 78.4(3)
C13 Zr1 C14 C15 115.3(3)
C19 Zr1 C14 C15 -95.1(3)
C20 Zr1 C14 C15 -74.7(3)
C18 Zr1 C14 C15 -68.4(3)
C16 Zr1 C14 C15 -41.9(3)
P1 Zr1 C14 C15 -168.6(3)
C13 C14 C15 C11 1.5(3)
Zr1 C14 C15 C11 -64.4(2)
C13 C14 C15 Zr1 65.9(2)
C12 C11 C15 C14 -2.6(3)
Zr1 C11 C15 C14 65.7(2)
C12 C11 C15 Zr1 -68.25(19)
O1 Zr1 C15 C14 -82.8(3)
C11 Zr1 C15 C14 -114.4(4)
C17 Zr1 C15 C14 159.4(3)
C12 Zr1 C15 C14 -76.7(3)
C13 Zr1 C15 C14 -36.6(2)
C19 Zr1 C15 C14 106.0(3)
C20 Zr1 C15 C14 107.1(3)
C18 Zr1 C15 C14 143.6(2)
C16 Zr1 C15 C14 137.9(3)
P1 Zr1 C15 C14 13.1(3)
O1 Zr1 C15 C11 31.6(3)
C17 Zr1 C15 C11 -86.2(2)
C12 Zr1 C15 C11 37.6(2)
C13 Zr1 C15 C11 77.8(2)
C19 Zr1 C15 C11 -139.7(2)
C20 Zr1 C15 C11 -138.5(2)
C18 Zr1 C15 C11 -102.0(2)
C14 Zr1 C15 C11 114.4(4)
C16 Zr1 C15 C11 -107.7(2)
P1 Zr1 C15 C11 127.51(19)
O1 Zr1 C16 C17 -8.1(3)
C11 Zr1 C16 C17 106.1(2)
C12 Zr1 C16 C17 105.0(2)
C13 Zr1 C16 C17 143.03(19)
C19 Zr1 C16 C17 -77.3(2)
C20 Zr1 C16 C17 -114.9(3)
C18 Zr1 C16 C17 -37.27(18)
C14 Zr1 C16 C17 158.7(2)
C15 Zr1 C16 C17 137.3(2)
P1 Zr1 C16 C17 -104.7(2)
O1 Zr1 C16 C20 106.8(2)
C11 Zr1 C16 C20 -138.9(2)
C17 Zr1 C16 C20 114.9(3)
C12 Zr1 C16 C20 -140.1(2)
C13 Zr1 C16 C20 -102.0(2)
C19 Zr1 C16 C20 37.6(2)
C18 Zr1 C16 C20 77.7(2)
C14 Zr1 C16 C20 -86.4(2)
C15 Zr1 C16 C20 -107.8(2)
P1 Zr1 C16 C20 10.2(3)
C20 C16 C17 C18 2.7(4)
Zr1 C16 C17 C18 68.2(2)
C20 C16 C17 Zr1 -65.5(2)
O1 Zr1 C17 C18 59.47(19)
C11 Zr1 C17 C18 170.2(2)
C12 Zr1 C17 C18 149.89(19)
C13 Zr1 C17 C18 176.4(3)
C19 Zr1 C17 C18 -36.36(18)
C20 Zr1 C17 C18 -76.9(2)
C14 Zr1 C17 C18 -142.3(2)
C16 Zr1 C17 C18 -114.3(3)
C15 Zr1 C17 C18 -156.7(2)
P1 Zr1 C17 C18 -14.2(2)
O1 Zr1 C17 C16 173.8(2)
C11 Zr1 C17 C16 -75.5(2)
C12 Zr1 C17 C16 -95.8(2)
C13 Zr1 C17 C16 -69.4(3)
C19 Zr1 C17 C16 77.9(2)
C20 Zr1 C17 C16 37.4(2)
C18 Zr1 C17 C16 114.3(3)
C14 Zr1 C17 C16 -28.0(3)
C15 Zr1 C17 C16 -42.4(2)
P1 Zr1 C17 C16 100.1(2)
C16 C17 C18 C19 -2.5(3)
Zr1 C17 C18 C19 65.84(19)
C16 C17 C18 Zr1 -68.4(2)
O1 Zr1 C18 C19 123.34(18)
C11 Zr1 C18 C19 -128.2(2)
C17 Zr1 C18 C19 -115.8(3)
C12 Zr1 C18 C19 -168.5(2)
C13 Zr1 C18 C19 97(2)
C20 Zr1 C18 C19 -37.31(18)
C14 Zr1 C18 C19 -45.1(3)
C16 Zr1 C18 C19 -78.5(2)
C15 Zr1 C18 C19 -85.4(2)
P1 Zr1 C18 C19 53.00(18)
O1 Zr1 C18 C17 -120.9(2)
C11 Zr1 C18 C17 -12.5(2)
C12 Zr1 C18 C17 -52.7(3)
C13 Zr1 C18 C17 -146.7(19)
C19 Zr1 C18 C17 115.8(3)
C20 Zr1 C18 C17 78.4(2)
C14 Zr1 C18 C17 70.6(3)
C16 Zr1 C18 C17 37.3(2)
C15 Zr1 C18 C17 30.3(3)
P1 Zr1 C18 C17 168.76(18)
C17 C18 C19 C20 1.4(3)
Zr1 C18 C19 C20 66.8(2)
C17 C18 C19 Zr1 -65.41(19)
O1 Zr1 C19 C18 -57.26(18)
C11 Zr1 C19 C18 82.3(2)
C17 Zr1 C19 C18 36.57(18)
C12 Zr1 C19 C18 95.9(10)
C13 Zr1 C19 C18 -173.8(2)
C20 Zr1 C19 C18 114.8(3)
C14 Zr1 C19 C18 155.24(19)
C16 Zr1 C19 C18 76.8(2)
C15 Zr1 C19 C18 116.9(2)
P1 Zr1 C19 C18 -125.57(18)
O1 Zr1 C19 C20 -172.05(19)
C11 Zr1 C19 C20 -32.4(3)
C17 Zr1 C19 C20 -78.2(2)
C12 Zr1 C19 C20 -18.9(11)
C13 Zr1 C19 C20 71.4(3)
C18 Zr1 C19 C20 -114.8(3)
C14 Zr1 C19 C20 40.4(2)
C16 Zr1 C19 C20 -38.0(2)
C15 Zr1 C19 C20 2.1(2)
P1 Zr1 C19 C20 119.6(2)
C18 C19 C20 C16 0.2(3)
Zr1 C19 C20 C16 67.4(2)
C18 C19 C20 Zr1 -67.12(19)
C17 C16 C20 C19 -1.8(4)
Zr1 C16 C20 C19 -67.1(2)
C17 C16 C20 Zr1 65.3(2)
O1 Zr1 C20 C19 10.5(3)
C11 Zr1 C20 C19 158.90(19)
C17 Zr1 C20 C19 76.9(2)
C12 Zr1 C20 C19 176.83(18)
C13 Zr1 C20 C19 -140.29(19)
C18 Zr1 C20 C19 36.73(18)
C14 Zr1 C20 C19 -147.1(2)
C16 Zr1 C20 C19 113.5(3)
C15 Zr1 C20 C19 -178.2(2)
P1 Zr1 C20 C19 -58.23(19)
O1 Zr1 C20 C16 -103.0(2)
C11 Zr1 C20 C16 45.4(2)
C17 Zr1 C20 C16 -36.6(2)
C12 Zr1 C20 C16 63.3(3)
C13 Zr1 C20 C16 106.2(2)
C19 Zr1 C20 C16 -113.5(3)
C18 Zr1 C20 C16 -76.8(2)
C14 Zr1 C20 C16 99.4(2)
C15 Zr1 C20 C16 68.3(2)
P1 Zr1 C20 C16 -171.8(2)
C31 P1 C21 C22 103.8(2)
C2 P1 C21 C22 -8.5(3)
Zr1 P1 C21 C22 -116.9(2)
C31 P1 C21 C26 -73.2(2)
C2 P1 C21 C26 174.4(2)
Zr1 P1 C21 C26 66.0(2)
C26 C21 C22 C23 0.4(4)
P1 C21 C22 C23 -176.6(2)
C21 C22 C23 C24 -0.3(5)
C22 C23 C24 C25 0.5(6)
C23 C24 C25 C26 -0.7(6)
C24 C25 C26 C21 0.8(5)
C22 C21 C26 C25 -0.7(5)
P1 C21 C26 C25 176.5(3)
C21 P1 C31 C32 -101.3(2)
C2 P1 C31 C32 12.7(3)
Zr1 P1 C31 C32 116.5(2)
C21 P1 C31 C36 81.8(3)
C2 P1 C31 C36 -164.2(2)
Zr1 P1 C31 C36 -60.4(3)
C36 C31 C32 C33 1.2(4)
P1 C31 C32 C33 -175.6(2)
C31 C32 C33 C34 -1.5(5)
C32 C33 C34 C35 1.4(6)
C33 C34 C35 C36 -1.0(7)
C32 C31 C36 C35 -0.9(5)
P1 C31 C36 C35 176.2(3)
C34 C35 C36 C31 0.8(6)
C71 B1 C41 C46 -68.5(2)
C51 B1 C41 C46 167.17(19)
C61 B1 C41 C46 52.6(3)
C71 B1 C41 C42 105.2(2)
C51 B1 C41 C42 -19.2(3)
C61 B1 C41 C42 -133.7(2)
C46 C41 C42 F42 178.0(2)
B1 C41 C42 F42 3.9(4)
C46 C41 C42 C43 -1.3(3)
B1 C41 C42 C43 -175.3(2)
F42 C42 C43 F43 0.0(4)
C41 C42 C43 F43 179.3(2)
F42 C42 C43 C44 179.6(2)
C41 C42 C43 C44 -1.0(4)
F43 C43 C44 F44 -0.3(4)
C42 C43 C44 F44 -179.9(3)
F43 C43 C44 C45 -178.6(3)
C42 C43 C44 C45 1.7(4)
F44 C44 C45 F45 -0.7(4)
C43 C44 C45 F45 177.7(2)
F44 C44 C45 C46 -178.4(2)
C43 C44 C45 C46 -0.1(4)
F45 C45 C46 F46 -0.1(3)
C44 C45 C46 F46 177.7(2)
F45 C45 C46 C41 179.7(2)
C44 C45 C46 C41 -2.6(4)
C42 C41 C46 F46 -177.13(19)
B1 C41 C46 F46 -2.7(3)
C42 C41 C46 C45 3.1(3)
B1 C41 C46 C45 177.6(2)
C71 B1 C51 C52 -176.1(2)
C41 B1 C51 C52 -58.1(3)
C61 B1 C51 C52 63.9(2)
C71 B1 C51 C56 16.5(3)
C41 B1 C51 C56 134.4(2)
C61 B1 C51 C56 -103.6(2)
C56 C51 C52 F52 178.4(2)
B1 C51 C52 F52 9.2(3)
C56 C51 C52 C53 0.4(4)
B1 C51 C52 C53 -168.8(3)
F52 C52 C53 F53 2.1(4)
C51 C52 C53 F53 -179.8(3)
F52 C52 C53 C54 -177.9(3)
C51 C52 C53 C54 0.2(5)
F53 C53 C54 F54 0.4(5)
C52 C53 C54 F54 -179.6(3)
F53 C53 C54 C55 179.5(3)
C52 C53 C54 C55 -0.5(5)
F54 C54 C55 F55 -0.9(5)
C53 C54 C55 F55 180.0(3)
F54 C54 C55 C56 179.4(3)
C53 C54 C55 C56 0.2(5)
F55 C55 C56 F56 -1.2(4)
C54 C55 C56 F56 178.5(3)
F55 C55 C56 C51 -179.4(2)
C54 C55 C56 C51 0.4(4)
C52 C51 C56 F56 -178.7(2)
B1 C51 C56 F56 -10.5(4)
C52 C51 C56 C55 -0.6(4)
B1 C51 C56 C55 167.5(2)
C71 B1 C61 C62 131.0(2)
C51 B1 C61 C62 -107.7(2)
C41 B1 C61 C62 15.9(3)
C71 B1 C61 C66 -55.4(3)
C51 B1 C61 C66 65.8(2)
C41 B1 C61 C66 -170.58(19)
C66 C61 C62 F62 -177.1(2)
B1 C61 C62 F62 -3.2(4)
C66 C61 C62 C63 2.9(3)
B1 C61 C62 C63 176.7(2)
F62 C62 C63 F63 -1.0(3)
C61 C62 C63 F63 179.1(2)
F62 C62 C63 C64 178.2(2)
C61 C62 C63 C64 -1.7(4)
F63 C63 C64 F64 -0.2(4)
C62 C63 C64 F64 -179.4(2)
F63 C63 C64 C65 178.8(2)
C62 C63 C64 C65 -0.4(4)
F64 C64 C65 F65 0.2(4)
C63 C64 C65 F65 -178.9(2)
F64 C64 C65 C66 -180.0(2)
C63 C64 C65 C66 1.0(4)
F65 C65 C66 F66 -0.5(3)
C64 C65 C66 F66 179.6(2)
F65 C65 C66 C61 -179.7(2)
C64 C65 C66 C61 0.4(4)
C62 C61 C66 F66 178.6(2)
B1 C61 C66 F66 4.1(3)
C62 C61 C66 C65 -2.2(3)
B1 C61 C66 C65 -176.7(2)
C51 B1 C71 C72 -130.1(2)
C41 B1 C71 C72 104.4(2)
C61 B1 C71 C72 -17.3(3)
C51 B1 C71 C76 56.0(3)
C41 B1 C71 C76 -69.4(2)
C61 B1 C71 C76 168.85(19)
C76 C71 C72 F72 178.06(19)
B1 C71 C72 F72 3.8(3)
C76 C71 C72 C73 -2.6(3)
B1 C71 C72 C73 -176.8(2)
F72 C72 C73 F73 -0.1(3)
C71 C72 C73 F73 -179.5(2)
F72 C72 C73 C74 179.73(19)
C71 C72 C73 C74 0.4(3)
F73 C73 C74 F74 1.2(3)
C72 C73 C74 F74 -178.6(2)
F73 C73 C74 C75 -178.9(2)
C72 C73 C74 C75 1.3(3)
F74 C74 C75 F75 -2.6(3)
C73 C74 C75 F75 177.5(2)
F74 C74 C75 C76 179.5(2)
C73 C74 C75 C76 -0.5(3)
F75 C75 C76 F76 0.3(3)
C74 C75 C76 F76 178.3(2)
F75 C75 C76 C71 179.9(2)
C74 C75 C76 C71 -2.1(4)
C72 C71 C76 F76 -176.91(19)
B1 C71 C76 F76 -2.2(3)
C72 C71 C76 C75 3.5(3)
B1 C71 C76 C75 178.2(2)
